data_4317648
loop_
_publ_author_name
'Berthold Kersting'
'Gunther Steinfeld'

_publ_contact_author_address
; Institut fuer Anorganische und Analytische Chemie
   Universit\"at Freiburg, Albertstr. 21
   79104 Freiburg
   Germany
;
_publ_contact_author_email kerstber@sun2.ruf.uni-freiburg.de
_publ_contact_author_fax '+49/(0)761/203 5987'
_publ_contact_author_name 'Dr Berthold Kersting'
_publ_contact_author_phone '+49/(0)761/203 6129'
_publ_section_title
;
 Carboxylate and Alkyl Carbonate Coordination at the Hydrophobic Binding
 Site of Redox-Active Dicobalt Amine Thiophenolate Complexes
;
_journal_name_full 'Inorganic Chemistry'
_journal_page_first 1140
_journal_page_last 1150
_journal_paper_doi 10.1021/ic011004n
_journal_volume 41
_journal_year 2002
_chemical_compound_source
;
  Crystals were taken from the reaction mixture (MeOH)
;
_chemical_formula_sum 'C66 H90 B Co2 N7 O2 S2'
_chemical_formula_weight 1206.24
_space_group_IT_number 2
_symmetry_cell_setting triclinic
_symmetry_space_group_name_Hall '-P 1'
_symmetry_space_group_name_H-M 'P -1'
_atom_sites_solution_hydrogens geom
_atom_sites_solution_primary direct
_atom_sites_solution_secondary difmap
_cell_angle_alpha 108.38(3)
_cell_angle_beta 92.24(3)
_cell_angle_gamma 107.38(3)
_cell_formula_units_Z 2
_cell_length_a 13.319(3)
_cell_length_b 15.628(3)
_cell_length_c 16.997(3)
_cell_measurement_temperature 210(2)
_cell_volume 3169.3(14)
_computing_cell_refinement SMART
_computing_data_collection SMART
_computing_data_reduction SAINT
_computing_molecular_graphics 'ORTEP3 (FARRUGIA)'
_computing_structure_refinement 'SHELXL-93 (Sheldrick, 1993)'
_computing_structure_solution 'SHELXS-86 (Sheldrick, 1990)'
_diffrn_ambient_temperature 210(2)
_diffrn_measurement_device 'BRUKER CCD'
_diffrn_measurement_method 'Multirun in Smart'
_diffrn_radiation_monochromator graphite
_diffrn_radiation_source 'fine-focus sealed tube'
_diffrn_radiation_type MoK\a
_diffrn_radiation_wavelength 0.71073
_diffrn_reflns_av_R_equivalents 0.0456
_diffrn_reflns_av_sigmaI/netI 0.1324
_diffrn_reflns_limit_h_max 17
_diffrn_reflns_limit_h_min -17
_diffrn_reflns_limit_k_max 20
_diffrn_reflns_limit_k_min -20
_diffrn_reflns_limit_l_max 21
_diffrn_reflns_limit_l_min -22
_diffrn_reflns_number 28252
_diffrn_reflns_theta_max 28.32
_diffrn_reflns_theta_min 1.45
_exptl_absorpt_coefficient_mu 0.638
_exptl_absorpt_correction_T_max 1.00
_exptl_absorpt_correction_T_min 0.90
_exptl_absorpt_correction_type SADABS
_exptl_crystal_colour 'pale red'
_exptl_crystal_density_diffrn 1.264
_exptl_crystal_density_meas ?
_exptl_crystal_description block
_exptl_crystal_F_000 1284
_exptl_crystal_size_max 0.63
_exptl_crystal_size_mid 0.45
_exptl_crystal_size_min 0.40
_refine_diff_density_max 0.529
_refine_diff_density_min -0.529
_refine_diff_density_rms 0.069
_refine_ls_extinction_method none
_refine_ls_goodness_of_fit_all 0.826
_refine_ls_goodness_of_fit_obs 0.939
_refine_ls_hydrogen_treatment 'riding model'
_refine_ls_matrix_type full
_refine_ls_number_parameters 702
_refine_ls_number_reflns 14915
_refine_ls_number_restraints 0
_refine_ls_restrained_S_all 0.826
_refine_ls_restrained_S_obs 0.939
_refine_ls_R_factor_all 0.1264
_refine_ls_R_factor_obs 0.0453
_refine_ls_shift/esd_max -0.001
_refine_ls_shift/esd_mean 0.000
_refine_ls_structure_factor_coef Fsqd
_refine_ls_weighting_details 'w=1/[\s^2^(Fo^2^)+(0.0430P)^2^+0.0000P] where P=(Fo^2^+2Fc^2^)/3'
_refine_ls_weighting_scheme calc
_refine_ls_wR_factor_all 0.1138
_refine_ls_wR_factor_obs 0.0868
_reflns_number_observed 7050
_reflns_number_total 14915
_reflns_observed_criterion >2sigma(I)
_cod_data_source_file ic011004n_2.cif
_cod_data_source_block 2
_cod_depositor_comments
;
The following automatic conversions were performed:

'_exptl_crystal_density_meas' value 'not determined' was changed to
'?' - the value is perceived as not measured.

Automatic conversion script
Id: cif_fix_values 3008 2015-01-20 13:52:24Z robertas 

The following automatic conversions were performed:

'_refine_ls_weighting_scheme' value 'calc
w=1/[\s^2^(Fo^2^)+(0.0430P)^2^+0.0000P] where P=(Fo^2^+2Fc^2^)/3' was
changed to 'calc'. New tag '_refine_ls_weighting_details' was
created. The value of the new tag was set to
'w=1/[\s^2^(Fo^2^)+(0.0430P)^2^+0.0000P] where P=(Fo^2^+2Fc^2^)/3'.

Automatic conversion script
Id: cif_fix_values 3143 2015-03-26 13:38:13Z robertas 
;
_cod_original_cell_volume 3169.3(11)
_cod_database_code 4317648

loop_
_symmetry_equiv_pos_as_xyz
'x, y, z'
'-x, -y, -z'

loop_
_atom_site_aniso_label
_atom_site_aniso_U_11
_atom_site_aniso_U_22
_atom_site_aniso_U_33
_atom_site_aniso_U_23
_atom_site_aniso_U_13
_atom_site_aniso_U_12
Co1 0.0280(3) 0.0259(3) 0.0371(3) 0.0157(2) 0.0055(2) 0.0079(2)
Co2 0.0291(3) 0.0261(3) 0.0284(3) 0.0136(2) 0.0086(2) 0.0088(2)
S1 0.0278(5) 0.0278(5) 0.0322(5) 0.0125(4) 0.0061(4) 0.0093(4)
S2 0.0269(5) 0.0290(5) 0.0367(5) 0.0141(4) 0.0047(4) 0.0075(4)
N1 0.031(2) 0.027(2) 0.037(2) 0.0142(13) 0.0022(13) 0.0066(13)
N2 0.034(2) 0.031(2) 0.066(2) 0.019(2) 0.013(2) 0.0116(15)
N3 0.031(2) 0.043(2) 0.051(2) 0.030(2) -0.0026(15) 0.0018(15)
N4 0.034(2) 0.028(2) 0.028(2) 0.0116(13) 0.0078(13) 0.0084(13)
N5 0.031(2) 0.029(2) 0.032(2) 0.0133(13) 0.0090(13) 0.0101(13)
N6 0.031(2) 0.027(2) 0.034(2) 0.0147(13) 0.0083(13) 0.0087(13)
C1 0.025(2) 0.026(2) 0.024(2) 0.0087(14) -0.0009(14) 0.0024(15)
C2 0.027(2) 0.028(2) 0.028(2) 0.0127(15) 0.0015(15) 0.0081(15)
C3 0.029(2) 0.035(2) 0.034(2) 0.017(2) 0.005(2) 0.013(2)
C4 0.027(2) 0.039(2) 0.034(2) 0.017(2) 0.005(2) 0.011(2)
C5 0.025(2) 0.035(2) 0.038(2) 0.020(2) 0.006(2) 0.005(2)
C6 0.031(2) 0.027(2) 0.032(2) 0.014(2) -0.001(2) 0.004(2)
C7 0.027(2) 0.028(2) 0.046(2) 0.020(2) 0.001(2) 0.003(2)
C8 0.036(2) 0.050(2) 0.051(3) 0.031(2) 0.008(2) 0.007(2)
C9 0.032(2) 0.025(2) 0.054(2) 0.020(2) -0.003(2) 0.001(2)
C10 0.043(2) 0.026(2) 0.050(2) 0.008(2) 0.002(2) 0.013(2)
C11 0.082(4) 0.042(3) 0.103(4) 0.015(3) 0.057(3) 0.023(3)
C12 0.046(3) 0.024(2) 0.125(4) 0.019(3) -0.014(3) 0.012(2)
C13 0.049(3) 0.046(3) 0.100(4) 0.050(3) -0.021(3) -0.005(2)
C14 0.047(3) 0.107(4) 0.049(3) 0.050(3) 0.005(2) 0.004(3)
C15 0.029(2) 0.036(2) 0.049(2) 0.023(2) -0.002(2) 0.007(2)
C16 0.026(2) 0.030(2) 0.042(2) 0.017(2) 0.007(2) 0.011(2)
C17 0.029(2) 0.028(2) 0.039(2) 0.017(2) 0.010(2) 0.011(2)
C18 0.030(2) 0.032(2) 0.031(2) 0.016(2) 0.006(2) 0.009(2)
C19 0.045(2) 0.030(2) 0.039(2) 0.015(2) 0.004(2) 0.009(2)
C20 0.045(2) 0.036(2) 0.034(2) 0.014(2) 0.009(2) 0.016(2)
C21 0.040(2) 0.040(2) 0.037(2) 0.023(2) 0.009(2) 0.017(2)
C22 0.031(2) 0.032(2) 0.034(2) 0.015(2) 0.005(2) 0.005(2)
C23 0.051(3) 0.033(2) 0.036(2) 0.007(2) 0.005(2) 0.015(2)
C24 0.043(2) 0.027(2) 0.038(2) 0.020(2) 0.003(2) 0.002(2)
C25 0.037(2) 0.041(2) 0.033(2) 0.022(2) 0.009(2) 0.005(2)
C26 0.052(3) 0.042(2) 0.040(2) 0.015(2) 0.021(2) 0.021(2)
C27 0.035(2) 0.046(2) 0.025(2) 0.018(2) 0.008(2) 0.011(2)
C28 0.033(2) 0.034(2) 0.038(2) 0.026(2) 0.008(2) 0.010(2)
C29 0.044(2) 0.032(2) 0.046(2) 0.013(2) 0.011(2) 0.018(2)
C30 0.030(2) 0.037(2) 0.034(2) 0.021(2) 0.005(2) 0.013(2)
C31 0.035(2) 0.047(2) 0.049(2) 0.028(2) 0.013(2) 0.018(2)
C35 0.094(4) 0.045(2) 0.032(2) 0.013(2) 0.001(2) 0.037(2)
O1 0.0419(15) 0.0287(13) 0.0353(14) 0.0163(11) 0.0091(11) 0.0085(11)
O2 0.0349(14) 0.0328(13) 0.0319(13) 0.0169(11) 0.0123(11) 0.0113(11)
C39 0.031(2) 0.038(2) 0.027(2) 0.013(2) 0.006(2) 0.008(2)
C40 0.123(4) 0.062(3) 0.061(3) 0.028(2) 0.059(3) 0.045(3)
B 0.033(2) 0.029(2) 0.031(2) 0.012(2) 0.009(2) 0.009(2)
C101 0.032(2) 0.034(2) 0.028(2) 0.015(2) 0.012(2) 0.013(2)
C102 0.034(2) 0.036(2) 0.046(2) 0.015(2) 0.008(2) 0.013(2)
C103 0.033(2) 0.041(2) 0.048(2) 0.011(2) -0.004(2) 0.006(2)
C104 0.041(2) 0.034(2) 0.043(2) 0.008(2) 0.007(2) 0.003(2)
C105 0.051(3) 0.032(2) 0.039(2) 0.013(2) 0.006(2) 0.015(2)
C106 0.040(2) 0.036(2) 0.035(2) 0.014(2) 0.003(2) 0.013(2)
C201 0.033(2) 0.028(2) 0.034(2) 0.009(2) 0.005(2) 0.007(2)
C202 0.038(2) 0.045(2) 0.044(2) 0.023(2) 0.010(2) 0.016(2)
C203 0.052(3) 0.056(3) 0.053(3) 0.034(2) 0.015(2) 0.016(2)
C204 0.062(3) 0.054(3) 0.061(3) 0.030(2) 0.007(2) 0.031(2)
C205 0.067(3) 0.076(3) 0.064(3) 0.036(3) 0.025(2) 0.049(3)
C206 0.060(3) 0.057(3) 0.052(3) 0.032(2) 0.025(2) 0.034(2)
C301 0.029(2) 0.033(2) 0.032(2) 0.012(2) 0.006(2) 0.010(2)
C302 0.044(2) 0.036(2) 0.034(2) 0.011(2) 0.009(2) 0.007(2)
C303 0.062(3) 0.050(3) 0.043(2) 0.026(2) 0.021(2) 0.017(2)
C304 0.065(3) 0.055(3) 0.035(2) 0.015(2) 0.016(2) 0.023(2)
C305 0.062(3) 0.046(2) 0.040(2) 0.005(2) 0.011(2) 0.016(2)
C306 0.057(3) 0.040(2) 0.040(2) 0.016(2) 0.016(2) 0.017(2)
C401 0.033(2) 0.025(2) 0.033(2) 0.011(2) 0.006(2) 0.007(2)
C402 0.039(2) 0.039(2) 0.038(2) 0.014(2) 0.009(2) 0.014(2)
C403 0.047(3) 0.041(2) 0.054(3) 0.021(2) 0.024(2) 0.022(2)
C404 0.029(2) 0.037(2) 0.075(3) 0.027(2) 0.016(2) 0.012(2)
C405 0.034(2) 0.030(2) 0.058(3) 0.018(2) -0.003(2) 0.006(2)
C406 0.035(2) 0.032(2) 0.040(2) 0.016(2) 0.006(2) 0.010(2)

loop_
_atom_site_label
_atom_site_type_symbol
_atom_site_fract_x
_atom_site_fract_y
_atom_site_fract_z
_atom_site_U_iso_or_equiv
_atom_site_thermal_displace_type
_atom_site_occupancy
_atom_site_calc_flag
_atom_site_refinement_flags
_atom_site_disorder_group
Co1 Co 0.62201(4) 0.43648(3) 0.25880(3) 0.02932(12) Uani 1 d . .
Co2 Co 0.68049(4) 0.63984(3) 0.20595(3) 0.02675(12) Uani 1 d . .
S1 S 0.55039(6) 0.47208(6) 0.13726(5) 0.0286(2) Uani 1 d . .
S2 S 0.78811(7) 0.54945(6) 0.24196(5) 0.0306(2) Uani 1 d . .
N1 N 0.4551(2) 0.3262(2) 0.2523(2) 0.0317(7) Uani 1 d . .
N2 N 0.6489(2) 0.3024(2) 0.1918(2) 0.0428(8) Uani 1 d . .
N3 N 0.7124(2) 0.4218(2) 0.3677(2) 0.0410(8) Uani 1 d . .
N4 N 0.8163(2) 0.7795(2) 0.2712(2) 0.0296(6) Uani 1 d . .
N5 N 0.7516(2) 0.6602(2) 0.0961(2) 0.0298(6) Uani 1 d . .
N6 N 0.5615(2) 0.6990(2) 0.1534(2) 0.0297(6) Uani 1 d . .
C1 C 0.4313(2) 0.4888(2) 0.1704(2) 0.0268(7) Uani 1 d . .
C2 C 0.4030(2) 0.5667(2) 0.1664(2) 0.0270(7) Uani 1 d . .
C3 C 0.3155(3) 0.5838(2) 0.2014(2) 0.0309(8) Uani 1 d . .
H3 H 0.2993(3) 0.6372(2) 0.1997(2) 0.037 Uiso 1 calc R .
C4 C 0.2508(3) 0.5250(2) 0.2391(2) 0.0325(8) Uani 1 d . .
C5 C 0.2745(3) 0.4428(2) 0.2344(2) 0.0318(8) Uani 1 d . .
H5 H 0.2297(3) 0.3990(2) 0.2547(2) 0.038 Uiso 1 calc R .
C6 C 0.3620(3) 0.4228(2) 0.2009(2) 0.0305(8) Uani 1 d . .
C7 C 0.3761(3) 0.3275(2) 0.1881(2) 0.0335(8) Uani 1 d . .
H7A H 0.3077(3) 0.2821(2) 0.1873(2) 0.040 Uiso 1 calc R .
H7B H 0.3977(3) 0.3058(2) 0.1335(2) 0.040 Uiso 1 calc R .
C8 C 0.4090(3) 0.3380(3) 0.3302(2) 0.0440(10) Uani 1 d . .
H8A H 0.4048(3) 0.4013(3) 0.3520(2) 0.066 Uiso 1 calc R .
H8B H 0.4530(3) 0.3283(3) 0.3705(2) 0.066 Uiso 1 calc R .
H8C H 0.3389(3) 0.2922(3) 0.3193(2) 0.066 Uiso 1 calc R .
C9 C 0.4671(3) 0.2301(2) 0.2205(2) 0.0378(9) Uani 1 d . .
H9A H 0.3984(3) 0.1825(2) 0.1945(2) 0.045 Uiso 1 calc R .
H9B H 0.4931(3) 0.2152(2) 0.2669(2) 0.045 Uiso 1 calc R .
C10 C 0.5434(3) 0.2271(2) 0.1577(2) 0.0408(9) Uani 1 d . .
H10A H 0.5529(3) 0.1651(2) 0.1401(2) 0.049 Uiso 1 calc R .
H10B H 0.5131(3) 0.2351(2) 0.1087(2) 0.049 Uiso 1 calc R .
C11 C 0.7078(4) 0.3083(3) 0.1204(3) 0.076(2) Uani 1 d . .
H11A H 0.7756(4) 0.3578(3) 0.1406(3) 0.115 Uiso 1 calc R .
H11B H 0.6676(4) 0.3225(3) 0.0811(3) 0.115 Uiso 1 calc R .
H11C H 0.7184(4) 0.2483(3) 0.0934(3) 0.115 Uiso 1 calc R .
C12 C 0.7112(3) 0.2787(3) 0.2526(3) 0.0671(14) Uani 1 d . .
H12A H 0.6912(3) 0.2099(3) 0.2365(3) 0.080 Uiso 1 calc R .
H12B H 0.7863(3) 0.3030(3) 0.2488(3) 0.080 Uiso 1 calc R .
C13 C 0.6949(3) 0.3187(3) 0.3417(3) 0.0644(14) Uani 1 d . .
H13A H 0.6229(3) 0.2861(3) 0.3480(3) 0.077 Uiso 1 calc R .
H13B H 0.7435(3) 0.3072(3) 0.3779(3) 0.077 Uiso 1 calc R .
C14 C 0.6752(3) 0.4541(3) 0.4495(2) 0.0666(14) Uani 1 d . .
H14A H 0.5991(3) 0.4276(3) 0.4425(2) 0.100 Uiso 1 calc R .
H14B H 0.6961(3) 0.5225(3) 0.4702(2) 0.100 Uiso 1 calc R .
H14C H 0.7063(3) 0.4330(3) 0.4887(2) 0.100 Uiso 1 calc R .
C15 C 0.8292(3) 0.4708(2) 0.3798(2) 0.0368(9) Uani 1 d . .
H15A H 0.8557(3) 0.4455(2) 0.3281(2) 0.044 Uiso 1 calc R .
H15B H 0.8624(3) 0.4551(2) 0.4228(2) 0.044 Uiso 1 calc R .
C16 C 0.8637(3) 0.5771(2) 0.4042(2) 0.0312(8) Uani 1 d . .
C17 C 0.8548(3) 0.6197(2) 0.3438(2) 0.0302(8) Uani 1 d . .
C18 C 0.9040(3) 0.7182(2) 0.3658(2) 0.0301(8) Uani 1 d . .
C19 C 0.9512(3) 0.7728(2) 0.4474(2) 0.0380(9) Uani 1 d . .
H19 H 0.9818(3) 0.8384(2) 0.4609(2) 0.046 Uiso 1 calc R .
C20 C 0.9548(3) 0.7336(2) 0.5104(2) 0.0369(9) Uani 1 d . .
C21 C 0.9126(3) 0.6347(2) 0.4856(2) 0.0359(8) Uani 1 d . .
H21 H 0.9171(3) 0.6057(2) 0.5251(2) 0.043 Uiso 1 calc R .
C22 C 0.9141(3) 0.7634(2) 0.2992(2) 0.0328(8) Uani 1 d . .
H22A H 0.9710(3) 0.8243(2) 0.3203(2) 0.039 Uiso 1 calc R .
H22B H 0.9348(3) 0.7231(2) 0.2510(2) 0.039 Uiso 1 calc R .
C23 C 0.7937(3) 0.8496(2) 0.3443(2) 0.0412(9) Uani 1 d . .
H23A H 0.7783(3) 0.8225(2) 0.3877(2) 0.062 Uiso 1 calc R .
H23B H 0.7336(3) 0.8651(2) 0.3276(2) 0.062 Uiso 1 calc R .
H23C H 0.8546(3) 0.9064(2) 0.3650(2) 0.062 Uiso 1 calc R .
C24 C 0.8399(3) 0.8225(2) 0.2053(2) 0.0365(9) Uani 1 d . .
H24A H 0.9072(3) 0.8743(2) 0.2236(2) 0.044 Uiso 1 calc R .
H24B H 0.7850(3) 0.8490(2) 0.1963(2) 0.044 Uiso 1 calc R .
C25 C 0.8456(3) 0.7494(2) 0.1234(2) 0.0364(9) Uani 1 d . .
H25A H 0.8513(3) 0.7778(2) 0.0800(2) 0.044 Uiso 1 calc R .
H25B H 0.9094(3) 0.7330(2) 0.1298(2) 0.044 Uiso 1 calc R .
C26 C 0.7852(3) 0.5789(2) 0.0484(2) 0.0427(9) Uani 1 d . .
H26A H 0.8374(3) 0.5714(2) 0.0839(2) 0.064 Uiso 1 calc R .
H26B H 0.8152(3) 0.5908(2) 0.0010(2) 0.064 Uiso 1 calc R .
H26C H 0.7246(3) 0.5216(2) 0.0295(2) 0.064 Uiso 1 calc R .
C27 C 0.6685(3) 0.6667(2) 0.0399(2) 0.0342(8) Uani 1 d . .
H27A H 0.6181(3) 0.6032(2) 0.0115(2) 0.041 Uiso 1 calc R .
H27B H 0.7014(3) 0.6902(2) -0.0024(2) 0.041 Uiso 1 calc R .
C28 C 0.6092(3) 0.7311(2) 0.0854(2) 0.0318(8) Uani 1 d . .
H28A H 0.6575(3) 0.7961(2) 0.1093(2) 0.038 Uiso 1 calc R .
H28B H 0.5534(3) 0.7300(2) 0.0462(2) 0.038 Uiso 1 calc R .
C29 C 0.5376(3) 0.7782(2) 0.2149(2) 0.0392(9) Uani 1 d . .
H29A H 0.6014(3) 0.8322(2) 0.2364(2) 0.059 Uiso 1 calc R .
H29B H 0.5101(3) 0.7585(2) 0.2600(2) 0.059 Uiso 1 calc R .
H29C H 0.4856(3) 0.7954(2) 0.1881(2) 0.059 Uiso 1 calc R .
C30 C 0.4586(2) 0.6225(2) 0.1134(2) 0.0310(8) Uani 1 d . .
H30A H 0.4709(2) 0.5778(2) 0.0634(2) 0.037 Uiso 1 calc R .
H30B H 0.4107(2) 0.6511(2) 0.0955(2) 0.037 Uiso 1 calc R .
C31 C 0.1562(3) 0.5463(3) 0.2788(2) 0.0395(9) Uani 1 d . .
C32A C 0.1070(6) 0.4808(5) 0.3270(4) 0.048(2) Uiso 0.561(5) d P 1
H32A H 0.1623(6) 0.4767(5) 0.3621(4) 0.071 Uiso 0.561(5) calc PR 1
H32B H 0.0681(6) 0.4183(5) 0.2881(4) 0.071 Uiso 0.561(5) calc PR 1
H32C H 0.0597(6) 0.5060(5) 0.3610(4) 0.071 Uiso 0.561(5) calc PR 1
C33A C 0.0789(6) 0.5512(6) 0.2189(5) 0.068(3) Uiso 0.561(5) d P 1
H33A H 0.0517(6) 0.4909(6) 0.1740(5) 0.102 Uiso 0.561(5) calc PR 1
H33B H 0.1125(6) 0.6002(6) 0.1966(5) 0.102 Uiso 0.561(5) calc PR 1
H33C H 0.0214(6) 0.5656(6) 0.2464(5) 0.102 Uiso 0.561(5) calc PR 1
C34A C 0.2011(6) 0.6491(5) 0.3499(5) 0.059(2) Uiso 0.561(5) d P 1
H34A H 0.2602(6) 0.6515(5) 0.3857(5) 0.089 Uiso 0.561(5) calc PR 1
H34B H 0.1461(6) 0.6605(5) 0.3825(5) 0.089 Uiso 0.561(5) calc PR 1
H34C H 0.2240(6) 0.6970(5) 0.3244(5) 0.089 Uiso 0.561(5) calc PR 1
C32B C 0.0515(7) 0.4608(7) 0.2216(6) 0.060(3) Uiso 0.439(5) d P 2
H32D H -0.0110(7) 0.4700(7) 0.2441(6) 0.091 Uiso 0.439(5) calc PR 2
H32E H 0.0560(7) 0.4007(7) 0.2217(6) 0.091 Uiso 0.439(5) calc PR 2
H32F H 0.0477(7) 0.4613(7) 0.1652(6) 0.091 Uiso 0.439(5) calc PR 2
C33B C 0.1394(8) 0.6354(7) 0.2749(6) 0.058(3) Uiso 0.439(5) d P 2
H33D H 0.2008(8) 0.6894(7) 0.3045(6) 0.088 Uiso 0.439(5) calc PR 2
H33E H 0.0780(8) 0.6428(7) 0.3003(6) 0.088 Uiso 0.439(5) calc PR 2
H33F H 0.1285(8) 0.6312(7) 0.2175(6) 0.088 Uiso 0.439(5) calc PR 2
C34B C 0.1584(8) 0.5429(7) 0.3651(6) 0.053(3) Uiso 0.439(5) d P 2
H34D H 0.2210(8) 0.5913(7) 0.4001(6) 0.080 Uiso 0.439(5) calc PR 2
H34E H 0.1594(8) 0.4813(7) 0.3639(6) 0.080 Uiso 0.439(5) calc PR 2
H34F H 0.0963(8) 0.5537(7) 0.3871(6) 0.080 Uiso 0.439(5) calc PR 2
C35 C 1.0045(4) 0.7948(3) 0.6007(2) 0.0541(11) Uani 1 d . .
C36A C 1.0311(7) 0.8969(5) 0.6178(5) 0.052(2) Uiso 0.548(5) d P 1
H36A H 0.9721(7) 0.9094(5) 0.5949(5) 0.078 Uiso 0.548(5) calc PR 1
H36B H 1.0923(7) 0.9187(5) 0.5923(5) 0.078 Uiso 0.548(5) calc PR 1
H36C H 1.0465(7) 0.9300(5) 0.6772(5) 0.078 Uiso 0.548(5) calc PR 1
C37A C 1.0821(7) 0.7608(6) 0.6295(5) 0.062(2) Uiso 0.548(5) d P 1
H37A H 1.1393(7) 0.7670(6) 0.5968(5) 0.093 Uiso 0.548(5) calc PR 1
H37B H 1.0498(7) 0.6950(6) 0.6236(5) 0.093 Uiso 0.548(5) calc PR 1
H37C H 1.1092(7) 0.7978(6) 0.6874(5) 0.093 Uiso 0.548(5) calc PR 1
C38A C 0.9012(6) 0.7690(5) 0.6551(5) 0.061(3) Uiso 0.548(5) d P 1
H38A H 0.8479(6) 0.7939(5) 0.6412(5) 0.091 Uiso 0.548(5) calc PR 1
H38B H 0.9266(6) 0.7975(5) 0.7142(5) 0.091 Uiso 0.548(5) calc PR 1
H38C H 0.8710(6) 0.7011(5) 0.6405(5) 0.091 Uiso 0.548(5) calc PR 1
C36B C 0.9748(8) 0.8824(7) 0.6336(6) 0.059(3) Uiso 0.452(5) d P 2
H36D H 0.9038(8) 0.8658(7) 0.6469(6) 0.088 Uiso 0.452(5) calc PR 2
H36E H 0.9783(8) 0.9124(7) 0.5920(6) 0.088 Uiso 0.452(5) calc PR 2
H36F H 1.0232(8) 0.9257(7) 0.6832(6) 0.088 Uiso 0.452(5) calc PR 2
C37B C 1.1416(7) 0.8460(6) 0.5958(5) 0.054(3) Uiso 0.452(5) d P 2
H37D H 1.1766(7) 0.8915(6) 0.6498(5) 0.082 Uiso 0.452(5) calc PR 2
H37E H 1.1486(7) 0.8775(6) 0.5552(5) 0.082 Uiso 0.452(5) calc PR 2
H37F H 1.1735(7) 0.7967(6) 0.5799(5) 0.082 Uiso 0.452(5) calc PR 2
C38B C 1.0158(8) 0.7492(6) 0.6617(6) 0.055(3) Uiso 0.452(5) d P 2
H38D H 0.9468(8) 0.7194(6) 0.6738(6) 0.082 Uiso 0.452(5) calc PR 2
H38E H 1.0588(8) 0.7964(6) 0.7124(6) 0.082 Uiso 0.452(5) calc PR 2
H38F H 1.0491(8) 0.7019(6) 0.6393(6) 0.082 Uiso 0.452(5) calc PR 2
O1 O 0.5746(2) 0.5326(2) 0.34473(13) 0.0346(6) Uani 1 d . .
O2 O 0.6143(2) 0.66636(15) 0.31184(13) 0.0315(5) Uani 1 d . .
C39 C 0.5753(3) 0.6163(3) 0.3559(2) 0.0323(8) Uani 1 d . .
C40 C 0.5228(4) 0.6609(3) 0.4268(3) 0.075(2) Uani 1 d . .
H40A H 0.5168(4) 0.7190(3) 0.4225(3) 0.113 Uiso 1 calc R .
H40B H 0.5648(4) 0.6746(3) 0.4792(3) 0.113 Uiso 1 calc R .
H40C H 0.4532(4) 0.6176(3) 0.4239(3) 0.113 Uiso 1 calc R .
B B 0.2604(3) 0.9418(3) 0.1674(2) 0.0304(9) Uani 1 d . .
C101 C 0.1964(3) 0.8315(2) 0.1059(2) 0.0292(8) Uani 1 d . .
C102 C 0.1075(3) 0.8063(2) 0.0469(2) 0.0383(9) Uani 1 d . .
H102 H 0.0826(3) 0.8544(2) 0.0421(2) 0.046 Uiso 1 calc R .
C103 C 0.0541(3) 0.7131(3) -0.0051(2) 0.0434(9) Uani 1 d . .
H103 H -0.0044(3) 0.7002(3) -0.0439(2) 0.052 Uiso 1 calc R .
C104 C 0.0878(3) 0.6398(3) 0.0008(2) 0.0428(9) Uani 1 d . .
H104 H 0.0517(3) 0.5771(3) -0.0332(2) 0.051 Uiso 1 calc R .
C105 C 0.1752(3) 0.6607(2) 0.0577(2) 0.0398(9) Uani 1 d . .
H105 H 0.1992(3) 0.6121(2) 0.0623(2) 0.048 Uiso 1 calc R .
C106 C 0.2277(3) 0.7547(2) 0.1083(2) 0.0362(8) Uani 1 d . .
H106 H 0.2871(3) 0.7672(2) 0.1460(2) 0.043 Uiso 1 calc R .
C201 C 0.2181(3) 1.0129(2) 0.1311(2) 0.0328(8) Uani 1 d . .
C202 C 0.2565(3) 1.0398(2) 0.0646(2) 0.0398(9) Uani 1 d . .
H202 H 0.3142(3) 1.0232(2) 0.0438(2) 0.048 Uiso 1 calc R .
C203 C 0.2125(3) 1.0904(3) 0.0280(2) 0.0496(10) Uani 1 d . .
H203 H 0.2411(3) 1.1070(3) -0.0163(2) 0.059 Uiso 1 calc R .
C204 C 0.1277(3) 1.1163(3) 0.0559(3) 0.0534(11) Uani 1 d . .
H204 H 0.0983(3) 1.1505(3) 0.0314(3) 0.064 Uiso 1 calc R .
C205 C 0.0865(3) 1.0904(3) 0.1216(3) 0.0598(12) Uani 1 d . .
H205 H 0.0281(3) 1.1065(3) 0.1413(3) 0.072 Uiso 1 calc R .
C206 C 0.1317(3) 1.0408(3) 0.1579(2) 0.0489(10) Uani 1 d . .
H206 H 0.1030(3) 1.0251(3) 0.2025(2) 0.059 Uiso 1 calc R .
C301 C 0.2399(3) 0.9583(2) 0.2652(2) 0.0310(8) Uani 1 d . .
C302 C 0.2001(3) 0.8854(3) 0.2978(2) 0.0392(9) Uani 1 d . .
H302 H 0.1772(3) 0.8226(3) 0.2612(2) 0.047 Uiso 1 calc R .
C303 C 0.1931(3) 0.9021(3) 0.3823(2) 0.0492(10) Uani 1 d . .
H303 H 0.1675(3) 0.8508(3) 0.4011(2) 0.059 Uiso 1 calc R .
C304 C 0.2236(3) 0.9935(3) 0.4382(2) 0.0507(11) Uani 1 d . .
H304 H 0.2190(3) 1.0049(3) 0.4948(2) 0.061 Uiso 1 calc R .
C305 C 0.2615(3) 1.0687(3) 0.4090(2) 0.0520(11) Uani 1 d . .
H305 H 0.2822(3) 1.1313(3) 0.4458(2) 0.062 Uiso 1 calc R .
C306 C 0.2682(3) 1.0500(3) 0.3244(2) 0.0444(10) Uani 1 d . .
H306 H 0.2930(3) 1.1017(3) 0.3061(2) 0.053 Uiso 1 calc R .
C401 C 0.3892(3) 0.9613(2) 0.1651(2) 0.0306(8) Uani 1 d . .
C402 C 0.4282(3) 0.9300(2) 0.0899(2) 0.0378(9) Uani 1 d . .
H402 H 0.3798(3) 0.8969(2) 0.0409(2) 0.045 Uiso 1 calc R .
C403 C 0.5356(3) 0.9458(3) 0.0847(3) 0.0440(10) Uani 1 d . .
H403 H 0.5574(3) 0.9241(3) 0.0329(3) 0.053 Uiso 1 calc R .
C404 C 0.6099(3) 0.9934(3) 0.1557(3) 0.0449(10) Uani 1 d . .
H404 H 0.6820(3) 1.0048(3) 0.1525(3) 0.054 Uiso 1 calc R .
C405 C 0.5755(3) 1.0236(2) 0.2312(2) 0.0413(9) Uani 1 d . .
H405 H 0.6246(3) 1.0554(2) 0.2800(2) 0.050 Uiso 1 calc R .
C406 C 0.4679(3) 1.0072(2) 0.2356(2) 0.0353(8) Uani 1 d . .
H406 H 0.4470(3) 1.0277(2) 0.2879(2) 0.042 Uiso 1 calc R .
N7 N 0.3831(5) 0.8389(4) 0.5399(4) 0.143(2) Uiso 1 d . .
C41 C 0.4126(5) 0.8609(5) 0.4868(4) 0.115(2) Uiso 1 d . .
C42 C 0.4494(5) 0.8870(4) 0.4139(4) 0.112(2) Uiso 1 d . .
H42A H 0.5238(5) 0.8950(4) 0.4148(4) 0.168 Uiso 1 calc R .
H42B H 0.4382(5) 0.9457(4) 0.4167(4) 0.168 Uiso 1 calc R .
H42C H 0.4101(5) 0.8374(4) 0.3631(4) 0.168 Uiso 1 calc R .

loop_
_atom_type_symbol
_atom_type_description
_atom_type_scat_dispersion_real
_atom_type_scat_dispersion_imag
_atom_type_scat_source
C C 0.0033 0.0016 'International Tables Vol C Tables 4.2.6.8 and 6.1.1.4'
H H 0.0000 0.0000 'International Tables Vol C Tables 4.2.6.8 and 6.1.1.4'
B B 0.0013 0.0007 'International Tables Vol C Tables 4.2.6.8 and 6.1.1.4'
N N 0.0061 0.0033 'International Tables Vol C Tables 4.2.6.8 and 6.1.1.4'
O O 0.0106 0.0060 'International Tables Vol C Tables 4.2.6.8 and 6.1.1.4'
S S 0.1246 0.1234 'International Tables Vol C Tables 4.2.6.8 and 6.1.1.4'
Co Co 0.3494 0.9721 'International Tables Vol C Tables 4.2.6.8 and 6.1.1.4'

loop_
_geom_angle_atom_site_label_1
_geom_angle_atom_site_label_2
_geom_angle_atom_site_label_3
_geom_angle
_geom_angle_site_symmetry_1
_geom_angle_site_symmetry_3
_geom_angle_publ_flag
O1 Co1 N2 160.07(10) . . ?
O1 Co1 N3 87.24(10) . . ?
N2 Co1 N3 81.34(12) . . ?
O1 Co1 N1 86.42(10) . . ?
N2 Co1 N1 79.40(10) . . ?
N3 Co1 N1 99.21(10) . . ?
O1 Co1 S2 97.29(7) . . ?
N2 Co1 S2 98.89(8) . . ?
N3 Co1 S2 89.51(8) . . ?
N1 Co1 S2 170.70(7) . . ?
O1 Co1 S1 93.61(7) . . ?
N2 Co1 S1 100.32(9) . . ?
N3 Co1 S1 170.61(8) . . ?
N1 Co1 S1 90.17(8) . . ?
S2 Co1 S1 81.10(4) . . ?
O2 Co2 N5 160.35(9) . . ?
O2 Co2 N4 87.71(9) . . ?
N5 Co2 N4 80.68(10) . . ?
O2 Co2 N6 86.54(9) . . ?
N5 Co2 N6 79.87(10) . . ?
N4 Co2 N6 99.51(9) . . ?
O2 Co2 S2 97.56(7) . . ?
N5 Co2 S2 98.27(8) . . ?
N4 Co2 S2 90.16(7) . . ?
N6 Co2 S2 169.66(7) . . ?
O2 Co2 S1 94.65(7) . . ?
N5 Co2 S1 99.28(8) . . ?
N4 Co2 S1 171.00(7) . . ?
N6 Co2 S1 89.31(7) . . ?
S2 Co2 S1 80.92(4) . . ?
C1 S1 Co1 100.27(11) . . ?
C1 S1 Co2 100.61(11) . . ?
Co1 S1 Co2 85.87(4) . . ?
C17 S2 Co2 105.04(11) . . ?
C17 S2 Co1 106.14(11) . . ?
Co2 S2 Co1 88.37(4) . . ?
C8 N1 C9 109.8(3) . . ?
C8 N1 C7 107.3(3) . . ?
C9 N1 C7 106.0(3) . . ?
C8 N1 Co1 116.8(2) . . ?
C9 N1 Co1 106.4(2) . . ?
C7 N1 Co1 110.1(2) . . ?
C11 N2 C10 107.9(3) . . ?
C11 N2 C12 109.3(3) . . ?
C10 N2 C12 111.0(3) . . ?
C11 N2 Co1 112.4(2) . . ?
C10 N2 Co1 108.0(2) . . ?
C12 N2 Co1 108.2(2) . . ?
C13 N3 C14 109.7(3) . . ?
C13 N3 C15 107.2(3) . . ?
C14 N3 C15 107.6(3) . . ?
C13 N3 Co1 103.4(2) . . ?
C14 N3 Co1 114.9(2) . . ?
C15 N3 Co1 113.6(2) . . ?
C24 N4 C23 108.6(3) . . ?
C24 N4 C22 107.8(2) . . ?
C23 N4 C22 107.1(2) . . ?
C24 N4 Co2 104.2(2) . . ?
C23 N4 Co2 116.6(2) . . ?
C22 N4 Co2 112.4(2) . . ?
C26 N5 C27 107.5(3) . . ?
C26 N5 C25 109.2(3) . . ?
C27 N5 C25 111.0(3) . . ?
C26 N5 Co2 112.6(2) . . ?
C27 N5 Co2 107.0(2) . . ?
C25 N5 Co2 109.5(2) . . ?
C29 N6 C30 107.3(2) . . ?
C29 N6 C28 109.4(2) . . ?
C30 N6 C28 106.4(2) . . ?
C29 N6 Co2 115.6(2) . . ?
C30 N6 Co2 111.3(2) . . ?
C28 N6 Co2 106.4(2) . . ?
C2 C1 C6 118.5(3) . . ?
C2 C1 S1 121.1(2) . . ?
C6 C1 S1 120.4(2) . . ?
C3 C2 C1 119.7(3) . . ?
C3 C2 C30 120.6(3) . . ?
C1 C2 C30 119.1(3) . . ?
C2 C3 C4 123.2(3) . . ?
C3 C4 C5 115.6(3) . . ?
C3 C4 C31 122.3(3) . . ?
C5 C4 C31 122.0(3) . . ?
C6 C5 C4 123.4(3) . . ?
C5 C6 C1 119.0(3) . . ?
C5 C6 C7 120.7(3) . . ?
C1 C6 C7 119.9(3) . . ?
N1 C7 C6 115.6(3) . . ?
N1 C9 C10 110.5(3) . . ?
N2 C10 C9 112.6(3) . . ?
C13 C12 N2 113.8(3) . . ?
N3 C13 C12 111.9(3) . . ?
N3 C15 C16 115.5(3) . . ?
C21 C16 C17 119.4(3) . . ?
C21 C16 C15 120.0(3) . . ?
C17 C16 C15 120.4(3) . . ?
C18 C17 C16 118.3(3) . . ?
C18 C17 S2 121.1(2) . . ?
C16 C17 S2 120.5(3) . . ?
C19 C18 C17 120.2(3) . . ?
C19 C18 C22 119.8(3) . . ?
C17 C18 C22 119.8(3) . . ?
C18 C19 C20 122.8(3) . . ?
C21 C20 C19 116.0(3) . . ?
C21 C20 C35 121.7(3) . . ?
C19 C20 C35 122.4(3) . . ?
C20 C21 C16 123.0(3) . . ?
N4 C22 C18 115.1(3) . . ?
N4 C24 C25 111.3(3) . . ?
N5 C25 C24 113.5(3) . . ?
N5 C27 C28 113.2(3) . . ?
N6 C28 C27 110.1(3) . . ?
N6 C30 C2 116.6(3) . . ?
C34B C31 C33B 111.9(6) . . ?
C33A C31 C32A 113.4(5) . . ?
C33A C31 C4 112.1(4) . . ?
C34B C31 C4 111.8(4) . . ?
C33B C31 C4 114.9(4) . . ?
C32A C31 C4 112.9(4) . . ?
C33A C31 C34A 107.2(5) . . ?
C32A C31 C34A 103.4(4) . . ?
C4 C31 C34A 107.1(4) . . ?
C34B C31 C32B 107.5(5) . . ?
C33B C31 C32B 104.5(5) . . ?
C4 C31 C32B 105.6(4) . . ?
C37A C35 C36A 118.5(6) . . ?
C38B C35 C36B 114.9(6) . . ?
C37A C35 C20 110.7(4) . . ?
C36A C35 C20 113.9(4) . . ?
C38B C35 C20 119.8(5) . . ?
C36B C35 C20 114.2(5) . . ?
C37A C35 C38A 105.3(5) . . ?
C36A C35 C38A 103.8(5) . . ?
C20 C35 C38A 102.7(4) . . ?
C38B C35 C37B 98.5(5) . . ?
C36B C35 C37B 100.3(6) . . ?
C20 C35 C37B 104.9(4) . . ?
C39 O1 Co1 135.1(2) . . ?
C39 O2 Co2 133.3(2) . . ?
O1 C39 O2 126.2(3) . . ?
O1 C39 C40 117.4(3) . . ?
O2 C39 C40 116.3(3) . . ?
C101 B C301 111.5(3) . . ?
C101 B C201 107.3(3) . . ?
C301 B C201 110.6(3) . . ?
C101 B C401 107.9(3) . . ?
C301 B C401 107.8(3) . . ?
C201 B C401 111.7(3) . . ?
C106 C101 C102 114.1(3) . . ?
C106 C101 B 122.2(3) . . ?
C102 C101 B 123.7(3) . . ?
C103 C102 C101 123.3(3) . . ?
C104 C103 C102 120.0(3) . . ?
C105 C104 C103 119.0(3) . . ?
C104 C105 C106 119.7(3) . . ?
C105 C106 C101 123.8(3) . . ?
C202 C201 C206 114.6(3) . . ?
C202 C201 B 122.9(3) . . ?
C206 C201 B 122.0(3) . . ?
C201 C202 C203 122.7(3) . . ?
C204 C203 C202 120.9(4) . . ?
C203 C204 C205 118.3(4) . . ?
C204 C205 C206 120.2(4) . . ?
C205 C206 C201 123.3(4) . . ?
C306 C301 C302 114.1(3) . . ?
C306 C301 B 121.0(3) . . ?
C302 C301 B 124.8(3) . . ?
C303 C302 C301 123.1(3) . . ?
C304 C303 C302 120.4(4) . . ?
C303 C304 C305 118.8(4) . . ?
C306 C305 C304 119.6(4) . . ?
C305 C306 C301 123.8(3) . . ?
C402 C401 C406 113.9(3) . . ?
C402 C401 B 121.2(3) . . ?
C406 C401 B 124.8(3) . . ?
C403 C402 C401 123.3(3) . . ?
C404 C403 C402 120.3(4) . . ?
C405 C404 C403 118.6(3) . . ?
C404 C405 C406 120.5(4) . . ?
C405 C406 C401 123.3(3) . . ?
N7 C41 C42 178.0(8) . . ?

loop_
_geom_bond_atom_site_label_1
_geom_bond_atom_site_label_2
_geom_bond_distance
_geom_bond_site_symmetry_2
_geom_bond_publ_flag
Co1 O1 2.011(2) . ?
Co1 N2 2.188(3) . ?
Co1 N3 2.277(3) . ?
Co1 N1 2.345(3) . ?
Co1 S2 2.4755(13) . ?
Co1 S1 2.5248(11) . ?
Co2 O2 2.015(2) . ?
Co2 N5 2.195(3) . ?
Co2 N4 2.285(3) . ?
Co2 N6 2.335(3) . ?
Co2 S2 2.4720(11) . ?
Co2 S1 2.537(2) . ?
S1 C1 1.769(3) . ?
S2 C17 1.757(3) . ?
N1 C8 1.464(4) . ?
N1 C9 1.487(4) . ?
N1 C7 1.495(4) . ?
N2 C11 1.482(5) . ?
N2 C10 1.488(4) . ?
N2 C12 1.501(5) . ?
N3 C13 1.470(5) . ?
N3 C14 1.481(4) . ?
N3 C15 1.488(4) . ?
N4 C24 1.478(4) . ?
N4 C23 1.484(4) . ?
N4 C22 1.487(4) . ?
N5 C26 1.479(4) . ?
N5 C27 1.482(4) . ?
N5 C25 1.493(4) . ?
N6 C29 1.474(4) . ?
N6 C30 1.486(4) . ?
N6 C28 1.490(4) . ?
C1 C2 1.397(4) . ?
C1 C6 1.411(4) . ?
C2 C3 1.387(4) . ?
C2 C30 1.511(4) . ?
C3 C4 1.392(4) . ?
C4 C5 1.392(4) . ?
C4 C31 1.526(4) . ?
C5 C6 1.392(4) . ?
C6 C7 1.504(4) . ?
C9 C10 1.501(5) . ?
C12 C13 1.497(6) . ?
C15 C16 1.496(4) . ?
C16 C21 1.394(5) . ?
C16 C17 1.407(4) . ?
C17 C18 1.398(4) . ?
C18 C19 1.382(4) . ?
C18 C22 1.503(4) . ?
C19 C20 1.398(4) . ?
C20 C21 1.390(5) . ?
C20 C35 1.525(5) . ?
C24 C25 1.518(4) . ?
C27 C28 1.506(4) . ?
C31 C33A 1.455(8) . ?
C31 C34B 1.484(9) . ?
C31 C33B 1.495(9) . ?
C31 C32A 1.523(7) . ?
C31 C34A 1.595(8) . ?
C31 C32B 1.623(10) . ?
C35 C37A 1.428(8) . ?
C35 C36A 1.456(8) . ?
C35 C38B 1.457(9) . ?
C35 C36B 1.483(10) . ?
C35 C38A 1.707(8) . ?
C35 C37B 1.778(9) . ?
O1 C39 1.258(4) . ?
O2 C39 1.264(4) . ?
C39 C40 1.502(5) . ?
B C101 1.645(5) . ?
B C301 1.646(5) . ?
B C201 1.647(5) . ?
B C401 1.655(5) . ?
C101 C106 1.394(4) . ?
C101 C102 1.394(4) . ?
C102 C103 1.388(5) . ?
C103 C104 1.379(5) . ?
C104 C105 1.372(5) . ?
C105 C106 1.390(5) . ?
C201 C202 1.391(4) . ?
C201 C206 1.392(5) . ?
C202 C203 1.383(5) . ?
C203 C204 1.363(5) . ?
C204 C205 1.382(5) . ?
C205 C206 1.377(5) . ?
C301 C306 1.396(5) . ?
C301 C302 1.396(4) . ?
C302 C303 1.389(4) . ?
C303 C304 1.371(5) . ?
C304 C305 1.383(5) . ?
C305 C306 1.385(5) . ?
C401 C402 1.397(4) . ?
C401 C406 1.399(4) . ?
C402 C403 1.388(5) . ?
C403 C404 1.375(5) . ?
C404 C405 1.368(5) . ?
C405 C406 1.388(4) . ?
N7 C41 1.110(7) . ?
C41 C42 1.479(7) . ?
